data_2224923
loop_
_publ_author_name
'Jeyaseelan, S.'
'Devarajegowda, H. C.'
'Venkatarama, G.'
'Vinduvahini, M.'
'D'souza, Alphonsus'

_publ_section_title
;
 1-(1-Benzofuran-2-yl)-3-(4-chlorophenyl)prop-2-en-1-one
;
_journal_coeditor_code CI5024
_journal_issue 2
_journal_name_full 'Acta Crystallographica Section E'
_journal_page_first o466
_journal_paper_doi 10.1107/S1600536810003004
_journal_volume 66
_journal_year 2010
_chemical_formula_iupac 'C17 H11 Cl O2'
_chemical_formula_moiety 'C17 H11 Cl O2'
_chemical_formula_sum 'C17 H11 Cl O2'
_chemical_formula_weight 282.71
_chemical_melting_point 398
_chemical_name_systematic
;
1-(1-Benzofuran-2-yl)-3-(4-chlorophenyl)prop-2-en-1-one
;
_space_group_IT_number 14
_symmetry_cell_setting monoclinic
_symmetry_space_group_name_Hall '-P 2ybc'
_symmetry_space_group_name_H-M 'P 1 21/c 1'
_atom_sites_solution_hydrogens geom
_atom_sites_solution_primary direct
_atom_sites_solution_secondary difmap
_audit_creation_method SHELXL-97
_cell_angle_alpha 90.00
_cell_angle_beta 93.039(4)
_cell_angle_gamma 90.00
_cell_formula_units_Z 4
_cell_length_a 15.9034(12)
_cell_length_b 14.1393(12)
_cell_length_c 5.9572(5)
_cell_measurement_reflns_used 3323
_cell_measurement_temperature 293(2)
_cell_measurement_theta_max 28.35
_cell_measurement_theta_min 1.28
_cell_volume 1337.67(19)
_computing_cell_refinement 'SAINT (Bruker, 2001)'
_computing_data_collection 'SMART (Bruker, 2001)'
_computing_data_reduction 'SAINT (Bruker, 2001)'
_computing_molecular_graphics 'ORTEP-3 (Farrugia, 1997)'
_computing_publication_material 'SHELXL97 (Sheldrick, 2008)'
_computing_structure_refinement 'SHELXL97 (Sheldrick, 2008)'
_computing_structure_solution 'SHELXS97 (Sheldrick, 2008)'
_diffrn_ambient_temperature 293(2)
_diffrn_measured_fraction_theta_full 1.000
_diffrn_measured_fraction_theta_max 0.997
_diffrn_measurement_device_type 'Bruker SMART CCD area-detector'
_diffrn_measurement_method '\w and \f scans'
_diffrn_radiation_monochromator graphite
_diffrn_radiation_source 'fine-focus sealed tube'
_diffrn_radiation_type MoK\a
_diffrn_radiation_wavelength 0.71073
_diffrn_reflns_av_R_equivalents 0.0264
_diffrn_reflns_av_sigmaI/netI 0.0212
_diffrn_reflns_limit_h_max 20
_diffrn_reflns_limit_h_min -21
_diffrn_reflns_limit_k_max 18
_diffrn_reflns_limit_k_min -18
_diffrn_reflns_limit_l_max 7
_diffrn_reflns_limit_l_min -7
_diffrn_reflns_number 12871
_diffrn_reflns_reduction_process
;
;
_diffrn_reflns_theta_full 25.00
_diffrn_reflns_theta_max 28.35
_diffrn_reflns_theta_min 1.28
_diffrn_standards_interval_count -
_diffrn_standards_interval_time -
_diffrn_standards_number 0
_exptl_absorpt_coefficient_mu 0.283
_exptl_absorpt_correction_T_max 0.972
_exptl_absorpt_correction_T_min 0.940
_exptl_absorpt_correction_type multi-scan
_exptl_absorpt_process_details '(SADABS; Sheldrick, 2004)'
_exptl_crystal_colour white
_exptl_crystal_density_diffrn 1.404
_exptl_crystal_density_method 'not measured'
_exptl_crystal_description plate
_exptl_crystal_F_000 584
_exptl_crystal_size_max 0.22
_exptl_crystal_size_mid 0.20
_exptl_crystal_size_min 0.10
_refine_diff_density_max 0.208
_refine_diff_density_min -0.236
_refine_ls_extinction_coef 0.0117(16)
_refine_ls_extinction_expression Fc^*^=kFc[1+0.001xFc^2^\l^3^/sin(2\q)]^-1/4^
_refine_ls_extinction_method 'SHELXL97 (Sheldrick, 2008)'
_refine_ls_goodness_of_fit_ref 1.024
_refine_ls_hydrogen_treatment constr
_refine_ls_matrix_type full
_refine_ls_number_parameters 182
_refine_ls_number_reflns 3323
_refine_ls_number_restraints 0
_refine_ls_restrained_S_all 1.024
_refine_ls_R_factor_all 0.0517
_refine_ls_R_factor_gt 0.0403
_refine_ls_shift/su_max 0.001
_refine_ls_shift/su_mean 0.000
_refine_ls_structure_factor_coef Fsqd
_refine_ls_weighting_details 'calc w=1/[\s^2^(Fo^2^)+(0.0527P)^2^+0.3221P] where P=(Fo^2^+2Fc^2^)/3'
_refine_ls_weighting_scheme calc
_refine_ls_wR_factor_gt 0.1059
_refine_ls_wR_factor_ref 0.1150
_reflns_number_gt 2665
_reflns_number_total 3323
_reflns_threshold_expression I>2\s(I)
_cod_data_source_file ci5024.cif
_cod_data_source_block I
_cod_depositor_comments
;
The following automatic conversions were performed:
'_symmetry_cell_setting' value 'Monoclinic' changed to 'monoclinic'
according to '/home/saulius/struct/CIF-dictionaries/cif_core.dic'
dictionary named 'cif_core.dic' version 2.4.1 from 2010-06-29.

Automatic conversion script
Id: cif_fix_enum 1527 2010-12-29 10:47:43Z saulius 

The following automatic conversions were performed:

'_symmetry_cell_setting' value 'Monoclinic' changed to 'monoclinic'
according to /home/saulius/struct/CIF-dictionaries/cif_core.dic
dictionary named 'cif_core.dic' version 2.4.1 from 2010-06-29.

Automatic conversion script
Id: cif_fix_values 1715 2011-07-08 13:25:40Z adriana 
;
_cod_original_sg_symbol_H-M 'P 21/c'
_cod_database_code 2224923
_cod_database_fobs_code 2224923

loop_
_symmetry_equiv_pos_as_xyz
'x, y, z'
'-x, y+1/2, -z+1/2'
'-x, -y, -z'
'x, -y-1/2, z-1/2'

loop_
_atom_site_type_symbol
_atom_site_label
_atom_site_fract_x
_atom_site_fract_y
_atom_site_fract_z
_atom_site_U_iso_or_equiv
_atom_site_adp_type
_atom_site_calc_flag
_atom_site_refinement_flags
_atom_site_occupancy
_atom_site_disorder_assembly
_atom_site_disorder_group
C C1 1.22464(9) 0.64723(11) 0.5466(3) 0.0508(4) Uani d . 1 . .
H H1 1.1909 0.6671 0.4232 0.061 Uiso calc R 1 . .
C C2 1.31402(10) 0.64001(11) 0.5583(2) 0.0497(3) Uani d . 1 . .
C C3 1.37837(12) 0.65858(13) 0.4117(3) 0.0628(4) Uani d . 1 . .
H H3 1.3660 0.6820 0.2679 0.075 Uiso calc R 1 . .
C C4 1.45972(12) 0.64125(15) 0.4865(3) 0.0717(5) Uani d . 1 . .
H H4 1.5031 0.6535 0.3920 0.086 Uiso calc R 1 . .
C C5 1.47890(11) 0.60577(15) 0.7004(3) 0.0692(5) Uani d . 1 . .
H H5 1.5349 0.5939 0.7447 0.083 Uiso calc R 1 . .
C C6 1.41797(10) 0.58781(13) 0.8476(3) 0.0595(4) Uani d . 1 . .
H H6 1.4311 0.5644 0.9911 0.071 Uiso calc R 1 . .
C C7 1.33559(9) 0.60625(11) 0.7727(2) 0.0485(3) Uani d . 1 . .
C C8 1.19823(9) 0.62016(11) 0.7456(3) 0.0517(4) Uani d . 1 . .
C C9 1.11355(10) 0.61170(12) 0.8310(3) 0.0540(4) Uani d . 1 . .
C C10 1.04368(10) 0.62421(13) 0.6625(3) 0.0560(4) Uani d . 1 . .
H H10 1.0546 0.6508 0.5242 0.067 Uiso calc R 1 . .
C C11 0.96572(9) 0.59891(11) 0.7013(3) 0.0493(3) Uani d . 1 . .
H H11 0.9572 0.5719 0.8407 0.059 Uiso calc R 1 . .
C C12 0.89149(8) 0.60906(10) 0.5471(2) 0.0440(3) Uani d . 1 . .
C C13 0.81273(9) 0.58296(11) 0.6193(2) 0.0480(3) Uani d . 1 . .
H H13 0.8090 0.5549 0.7596 0.058 Uiso calc R 1 . .
C C14 0.74015(9) 0.59803(11) 0.4862(3) 0.0501(3) Uani d . 1 . .
H H14 0.6879 0.5812 0.5368 0.060 Uiso calc R 1 . .
C C15 0.74645(9) 0.63839(11) 0.2773(2) 0.0473(3) Uani d . 1 . .
C C16 0.82376(9) 0.66272(11) 0.1978(2) 0.0493(3) Uani d . 1 . .
H H16 0.8271 0.6888 0.0553 0.059 Uiso calc R 1 . .
C C17 0.89576(9) 0.64786(11) 0.3322(2) 0.0489(3) Uani d . 1 . .
H H17 0.9479 0.6638 0.2792 0.059 Uiso calc R 1 . .
O O1 1.26490(6) 0.59456(8) 0.89122(17) 0.0552(3) Uani d . 1 . .
O O2 1.10294(8) 0.59470(11) 1.0286(2) 0.0755(4) Uani d . 1 . .
Cl Cl1 0.65624(3) 0.66004(4) 0.10847(8) 0.06940(17) Uani d . 1 . .

loop_
_atom_site_aniso_label
_atom_site_aniso_U_11
_atom_site_aniso_U_22
_atom_site_aniso_U_33
_atom_site_aniso_U_12
_atom_site_aniso_U_13
_atom_site_aniso_U_23
C1 0.0515(8) 0.0488(8) 0.0506(8) 0.0031(6) -0.0110(6) 0.0007(6)
C2 0.0542(8) 0.0455(8) 0.0481(8) 0.0008(6) -0.0081(6) -0.0025(6)
C3 0.0775(11) 0.0621(10) 0.0489(8) 0.0026(8) 0.0042(8) 0.0027(7)
C4 0.0633(11) 0.0824(13) 0.0706(11) -0.0021(9) 0.0149(9) -0.0053(10)
C5 0.0491(8) 0.0854(13) 0.0723(11) 0.0035(8) -0.0041(8) -0.0112(10)
C6 0.0537(8) 0.0719(11) 0.0515(8) 0.0067(8) -0.0108(7) -0.0022(8)
C7 0.0486(7) 0.0495(8) 0.0466(7) -0.0014(6) -0.0050(6) -0.0008(6)
C8 0.0480(7) 0.0488(8) 0.0567(8) 0.0013(6) -0.0114(6) -0.0001(7)
C9 0.0519(8) 0.0550(9) 0.0541(9) -0.0010(7) -0.0061(6) 0.0060(7)
C10 0.0483(8) 0.0646(10) 0.0544(9) 0.0013(7) -0.0038(6) 0.0095(7)
C11 0.0496(7) 0.0517(8) 0.0462(7) 0.0034(6) -0.0015(6) 0.0019(6)
C12 0.0445(7) 0.0425(7) 0.0450(7) 0.0025(6) 0.0014(5) -0.0011(6)
C13 0.0502(7) 0.0496(8) 0.0444(7) -0.0016(6) 0.0041(6) 0.0045(6)
C14 0.0442(7) 0.0533(9) 0.0530(8) -0.0057(6) 0.0052(6) 0.0002(7)
C15 0.0456(7) 0.0467(8) 0.0490(7) -0.0011(6) -0.0042(6) -0.0034(6)
C16 0.0529(8) 0.0536(8) 0.0414(7) -0.0046(6) 0.0013(6) 0.0026(6)
C17 0.0444(7) 0.0559(9) 0.0468(7) -0.0025(6) 0.0061(6) -0.0008(6)
O1 0.0499(6) 0.0655(7) 0.0491(6) 0.0006(5) -0.0073(4) 0.0076(5)
O2 0.0602(7) 0.1083(11) 0.0573(7) -0.0042(7) -0.0050(5) 0.0175(7)
Cl1 0.0526(2) 0.0844(3) 0.0690(3) -0.00645(19) -0.01679(19) 0.0098(2)

loop_
_atom_type_symbol
_atom_type_description
_atom_type_scat_dispersion_real
_atom_type_scat_dispersion_imag
_atom_type_scat_source
C C 0.0033 0.0016 'International Tables Vol C Tables 4.2.6.8 and 6.1.1.4'
H H 0.0000 0.0000 'International Tables Vol C Tables 4.2.6.8 and 6.1.1.4'
O O 0.0106 0.0060 'International Tables Vol C Tables 4.2.6.8 and 6.1.1.4'
Cl Cl 0.1484 0.1585 'International Tables Vol C Tables 4.2.6.8 and 6.1.1.4'
N N 0.0061 0.0033 'International Tables Vol C Tables 4.2.6.8 and 6.1.1.4'

loop_
_geom_angle_atom_site_label_1
_geom_angle_atom_site_label_2
_geom_angle_atom_site_label_3
_geom_angle_site_symmetry_1
_geom_angle_site_symmetry_3
_geom_angle
_geom_angle_publ_flag
C8 C1 C2 . . 107.24(13) ?
C8 C1 H1 . . 126.4 ?
C2 C1 H1 . . 126.4 ?
C7 C2 C3 . . 118.89(14) ?
C7 C2 C1 . . 105.49(14) ?
C3 C2 C1 . . 135.61(15) ?
C4 C3 C2 . . 118.14(16) ?
C4 C3 H3 . . 120.9 ?
C2 C3 H3 . . 120.9 ?
C3 C4 C5 . . 121.44(17) ?
C3 C4 H4 . . 119.3 ?
C5 C4 H4 . . 119.3 ?
C6 C5 C4 . . 121.88(17) ?
C6 C5 H5 . . 119.1 ?
C4 C5 H5 . . 119.1 ?
C5 C6 C7 . . 116.70(16) ?
C5 C6 H6 . . 121.7 ?
C7 C6 H6 . . 121.7 ?
O1 C7 C6 . . 126.81(14) ?
O1 C7 C2 . . 110.25(12) ?
C6 C7 C2 . . 122.94(15) ?
C1 C8 O1 . . 111.44(14) ?
C1 C8 C9 . . 131.92(14) ?
O1 C8 C9 . . 116.62(14) ?
O2 C9 C10 . . 122.98(15) ?
O2 C9 C8 . . 121.69(14) ?
C10 C9 C8 . . 115.33(14) ?
C11 C10 C9 . . 122.03(15) ?
C11 C10 H10 . . 119.0 ?
C9 C10 H10 . . 119.0 ?
C10 C11 C12 . . 126.58(15) ?
C10 C11 H11 . . 116.7 ?
C12 C11 H11 . . 116.7 ?
C13 C12 C17 . . 118.30(13) ?
C13 C12 C11 . . 119.20(13) ?
C17 C12 C11 . . 122.45(13) ?
C14 C13 C12 . . 121.23(13) ?
C14 C13 H13 . . 119.4 ?
C12 C13 H13 . . 119.4 ?
C15 C14 C13 . . 118.93(13) ?
C15 C14 H14 . . 120.5 ?
C13 C14 H14 . . 120.5 ?
C14 C15 C16 . . 121.37(13) ?
C14 C15 Cl1 . . 119.95(12) ?
C16 C15 Cl1 . . 118.68(11) ?
C17 C16 C15 . . 119.29(13) ?
C17 C16 H16 . . 120.4 ?
C15 C16 H16 . . 120.4 ?
C16 C17 C12 . . 120.83(13) ?
C16 C17 H17 . . 119.6 ?
C12 C17 H17 . . 119.6 ?
C7 O1 C8 . . 105.57(12) ?

loop_
_geom_bond_atom_site_label_1
_geom_bond_atom_site_label_2
_geom_bond_site_symmetry_2
_geom_bond_distance
_geom_bond_publ_flag
C1 C8 . 1.335(2) ?
C1 C2 . 1.423(2) ?
C1 H1 . 0.93 ?
C2 C7 . 1.389(2) ?
C2 C3 . 1.405(2) ?
C3 C4 . 1.368(3) ?
C3 H3 . 0.93 ?
C4 C5 . 1.388(3) ?
C4 H4 . 0.93 ?
C5 C6 . 1.365(3) ?
C5 H5 . 0.93 ?
C6 C7 . 1.386(2) ?
C6 H6 . 0.93 ?
C7 O1 . 1.3690(18) ?
C8 O1 . 1.3820(17) ?
C8 C9 . 1.469(2) ?
C9 O2 . 1.2216(19) ?
C9 C10 . 1.468(2) ?
C10 C11 . 1.323(2) ?
C10 H10 . 0.93 ?
C11 C12 . 1.4641(19) ?
C11 H11 . 0.93 ?
C12 C13 . 1.3954(19) ?
C12 C17 . 1.398(2) ?
C13 C14 . 1.382(2) ?
C13 H13 . 0.93 ?
C14 C15 . 1.377(2) ?
C14 H14 . 0.93 ?
C15 C16 . 1.384(2) ?
C15 Cl1 . 1.7352(15) ?
C16 C17 . 1.378(2) ?
C16 H16 . 0.93 ?
C17 H17 . 0.93 ?

loop_
_geom_torsion_atom_site_label_1
_geom_torsion_atom_site_label_2
_geom_torsion_atom_site_label_3
_geom_torsion_atom_site_label_4
_geom_torsion_site_symmetry_1
_geom_torsion_site_symmetry_2
_geom_torsion_site_symmetry_3
_geom_torsion_site_symmetry_4
_geom_torsion
_geom_torsion_publ_flag
C8 C1 C2 C7 . . . . 0.86(17) ?
C8 C1 C2 C3 . . . . -178.91(18) ?
C7 C2 C3 C4 . . . . 0.8(2) ?
C1 C2 C3 C4 . . . . -179.41(18) ?
C2 C3 C4 C5 . . . . 0.4(3) ?
C3 C4 C5 C6 . . . . -1.0(3) ?
C4 C5 C6 C7 . . . . 0.4(3) ?
C5 C6 C7 O1 . . . . -179.32(16) ?
C5 C6 C7 C2 . . . . 0.9(3) ?
C3 C2 C7 O1 . . . . 178.67(14) ?
C1 C2 C7 O1 . . . . -1.15(17) ?
C3 C2 C7 C6 . . . . -1.5(2) ?
C1 C2 C7 C6 . . . . 178.64(15) ?
C2 C1 C8 O1 . . . . -0.28(18) ?
C2 C1 C8 C9 . . . . -179.04(16) ?
C1 C8 C9 O2 . . . . -172.20(18) ?
O1 C8 C9 O2 . . . . 9.1(2) ?
C1 C8 C9 C10 . . . . 8.3(3) ?
O1 C8 C9 C10 . . . . -170.36(14) ?
O2 C9 C10 C11 . . . . -14.3(3) ?
C8 C9 C10 C11 . . . . 165.10(16) ?
C9 C10 C11 C12 . . . . 179.27(15) ?
C10 C11 C12 C13 . . . . -176.76(16) ?
C10 C11 C12 C17 . . . . 0.4(3) ?
C17 C12 C13 C14 . . . . -2.4(2) ?
C11 C12 C13 C14 . . . . 174.96(14) ?
C12 C13 C14 C15 . . . . 0.9(2) ?
C13 C14 C15 C16 . . . . 0.9(2) ?
C13 C14 C15 Cl1 . . . . -178.88(12) ?
C14 C15 C16 C17 . . . . -1.2(2) ?
Cl1 C15 C16 C17 . . . . 178.57(12) ?
C15 C16 C17 C12 . . . . -0.3(2) ?
C13 C12 C17 C16 . . . . 2.0(2) ?
C11 C12 C17 C16 . . . . -175.20(14) ?
C6 C7 O1 C8 . . . . -178.80(16) ?
C2 C7 O1 C8 . . . . 0.98(16) ?
C1 C8 O1 C7 . . . . -0.42(17) ?
C9 C8 O1 C7 . . . . 178.55(13) ?

loop_
_cod_related_entry_id
_cod_related_entry_database
_cod_related_entry_code
1 ChemSpider 4880237
